data_1515344
loop_
_publ_author_name
'Wei, Xi-Lian'
'Wang, Xiu-Hong'
'Sun, De-Zhi'
'Liu, Ji-Feng'
'Liu, Jie'
'Sha, Yu-Hong'
'Wang, Zhong-Ni'

_publ_section_title
;
 Phase and rheological behavior of a gemini cationic surfactant aqueous
 system
;
_journal_issue 39
_journal_name_full 'Soft Matter'
_journal_page_first 10115
_journal_paper_doi 10.1039/c2sm26346g
_journal_volume 8
_journal_year 2012
_chemical_formula_sum 'C39 H86 Cl2 N2 O2'
_chemical_formula_weight 686.00
_chemical_name_systematic
;
?
;
_space_group_IT_number 14
_symmetry_cell_setting monoclinic
_symmetry_space_group_name_Hall '-P 2ybc'
_symmetry_space_group_name_H-M 'P 1 21/c 1'
_atom_sites_solution_hydrogens geom
_atom_sites_solution_primary direct
_atom_sites_solution_secondary difmap
_audit_creation_method SHELXL-97
_cell_angle_alpha 90.00
_cell_angle_beta 102.438(2)
_cell_angle_gamma 90.00
_cell_formula_units_Z 4
_cell_length_a 27.977(3)
_cell_length_b 9.5824(9)
_cell_length_c 17.1634(15)
_cell_measurement_reflns_used 1659
_cell_measurement_temperature 298(2)
_cell_measurement_theta_max 17.915
_cell_measurement_theta_min 2.449
_cell_volume 4493.3(8)
_computing_cell_refinement 'Bruker SMART'
_computing_data_collection 'Bruker SMART'
_computing_data_reduction 'Bruker SHELXTL'
_computing_molecular_graphics 'Bruker SHELXTL'
_computing_publication_material 'Bruker SHELXTL'
_computing_structure_refinement 'SHELXL-97 (Sheldrick, 1997)'
_computing_structure_solution 'SHELXS-97 (Sheldrick, 1990)'
_diffrn_ambient_temperature 298(2)
_diffrn_measured_fraction_theta_full 0.989
_diffrn_measured_fraction_theta_max 0.989
_diffrn_measurement_device_type 'CCD area detector'
_diffrn_measurement_method 'phi and omega scans'
_diffrn_radiation_monochromator graphite
_diffrn_radiation_source 'fine-focus sealed tube'
_diffrn_radiation_type MoK\a
_diffrn_radiation_wavelength 0.71073
_diffrn_reflns_av_R_equivalents 0.1113
_diffrn_reflns_av_sigmaI/netI 0.1533
_diffrn_reflns_limit_h_max 33
_diffrn_reflns_limit_h_min -31
_diffrn_reflns_limit_k_max 11
_diffrn_reflns_limit_k_min -8
_diffrn_reflns_limit_l_max 19
_diffrn_reflns_limit_l_min -20
_diffrn_reflns_number 21982
_diffrn_reflns_theta_full 25.02
_diffrn_reflns_theta_max 25.02
_diffrn_reflns_theta_min 1.49
_exptl_absorpt_coefficient_mu 0.175
_exptl_absorpt_correction_T_max 0.9776
_exptl_absorpt_correction_T_min 0.9208
_exptl_absorpt_correction_type multi-scan
_exptl_absorpt_process_details 'SADABS (Sheldrick, 1996)'
_exptl_crystal_colour colourless
_exptl_crystal_density_diffrn 1.014
_exptl_crystal_density_method 'not measured'
_exptl_crystal_description plate
_exptl_crystal_F_000 1536
_exptl_crystal_size_max 0.48
_exptl_crystal_size_mid 0.47
_exptl_crystal_size_min 0.13
_refine_diff_density_max 0.402
_refine_diff_density_min -0.229
_refine_diff_density_rms 0.051
_refine_ls_extinction_method none
_refine_ls_goodness_of_fit_ref 0.999
_refine_ls_hydrogen_treatment constr
_refine_ls_matrix_type full
_refine_ls_number_parameters 412
_refine_ls_number_reflns 7853
_refine_ls_number_restraints 0
_refine_ls_restrained_S_all 0.999
_refine_ls_R_factor_all 0.2465
_refine_ls_R_factor_gt 0.0838
_refine_ls_shift/su_max 0.001
_refine_ls_shift/su_mean 0.000
_refine_ls_structure_factor_coef Fsqd
_refine_ls_weighting_details 'calc w=1/[\s^2^(Fo^2^)+(0.0550P)^2^+0.0000P] where P=(Fo^2^+2Fc^2^)/3'
_refine_ls_weighting_scheme calc
_refine_ls_wR_factor_gt 0.1673
_refine_ls_wR_factor_ref 0.2094
_reflns_number_gt 2229
_reflns_number_total 7853
_reflns_threshold_expression >2sigma(I)
_cod_data_source_file c2sm26346g.txt
_cod_data_source_block 090810h
_cod_depositor_comments
;
The following automatic conversions were performed:

'_symmetry_cell_setting' value 'Monoclinic' changed to 'monoclinic'
according to
/usr/data/users/saulius/automatic-downloads/retrospective/RSC/lib/dictionaries/cif_core.dic
dictionary named 'cif_core.dic' version 2.4.2 from 2011-04-26.

Automatic conversion script
Id: cif_fix_values 2281 2013-09-26 08:29:07Z andrius 
;
_cod_original_cell_volume 4493.3(7)
_cod_original_sg_symbol_H-M 'P2(1)/c '
_cod_database_code 1515344

loop_
_symmetry_equiv_pos_as_xyz
'x, y, z'
'-x, y+1/2, -z+1/2'
'-x, -y, -z'
'x, -y-1/2, z-1/2'

loop_
_atom_site_label
_atom_site_type_symbol
_atom_site_fract_x
_atom_site_fract_y
_atom_site_fract_z
_atom_site_U_iso_or_equiv
_atom_site_adp_type
_atom_site_occupancy
_atom_site_symmetry_multiplicity
_atom_site_calc_flag
_atom_site_refinement_flags
Cl1 Cl 0.92734(5) 0.79039(14) 0.50352(8) 0.0900(5) Uani 1 1 d .
Cl2 Cl 0.11433(7) 0.67017(16) 0.31604(8) 0.1320(7) Uani 1 1 d .
N1 N 0.08041(13) 0.7972(4) 0.55902(19) 0.0542(10) Uani 1 1 d .
N2 N 0.07019(16) 0.3699(4) 0.7336(2) 0.0710(12) Uani 1 1 d .
O1 O 0.13181(12) 0.6089(3) 0.69771(18) 0.0905(11) Uani 1 1 d .
H1 H 0.1367 0.6820 0.7229 0.136 Uiso 1 1 calc R
O2 O 0.95366(13) 0.5365(4) 0.6167(2) 0.1326(15) Uani 1 1 d .
H2C H 0.9409 0.6022 0.5859 0.159 Uiso 1 1 d R
H2D H 0.9309 0.4895 0.6300 0.159 Uiso 1 1 d R
C1 C 0.07179(15) 0.6449(5) 0.5727(2) 0.0605(13) Uani 1 1 d .
H1A H 0.0926 0.5904 0.5458 0.073 Uiso 1 1 calc R
H1B H 0.0381 0.6229 0.5479 0.073 Uiso 1 1 calc R
C2 C 0.08134(17) 0.5982(5) 0.6606(3) 0.0631(13) Uani 1 1 d .
H2 H 0.0613 0.6519 0.6901 0.076 Uiso 1 1 calc R
C3 C 0.06633(17) 0.4451(5) 0.6554(3) 0.0727(15) Uani 1 1 d .
H3A H 0.0327 0.4390 0.6258 0.087 Uiso 1 1 calc R
H3B H 0.0865 0.3961 0.6247 0.087 Uiso 1 1 calc R
C4 C 0.05968(16) 0.8246(4) 0.4715(2) 0.0730(14) Uani 1 1 d .
H4A H 0.0667 0.9191 0.4590 0.110 Uiso 1 1 calc R
H4B H 0.0249 0.8105 0.4601 0.110 Uiso 1 1 calc R
H4C H 0.0743 0.7617 0.4399 0.110 Uiso 1 1 calc R
C5 C 0.05322(16) 0.8876(5) 0.6049(2) 0.0715(14) Uani 1 1 d .
H5A H 0.0659 0.8743 0.6610 0.107 Uiso 1 1 calc R
H5B H 0.0191 0.8635 0.5920 0.107 Uiso 1 1 calc R
H5C H 0.0571 0.9836 0.5914 0.107 Uiso 1 1 calc R
C7 C 0.03904(18) 0.2411(5) 0.7177(3) 0.0959(18) Uani 1 1 d .
H7A H 0.0424 0.1880 0.7660 0.144 Uiso 1 1 calc R
H7B H 0.0494 0.1855 0.6778 0.144 Uiso 1 1 calc R
H7C H 0.0054 0.2675 0.6992 0.144 Uiso 1 1 calc R
C6 C 0.0514(2) 0.4580(6) 0.7906(3) 0.110(2) Uani 1 1 d .
H6A H 0.0753 0.5276 0.8121 0.166 Uiso 1 1 calc R
H6B H 0.0449 0.4011 0.8332 0.166 Uiso 1 1 calc R
H6C H 0.0217 0.5029 0.7638 0.166 Uiso 1 1 calc R
C8 C 0.13356(16) 0.8397(4) 0.5806(3) 0.0587(13) Uani 1 1 d .
H8A H 0.1444 0.8360 0.6382 0.070 Uiso 1 1 calc R
H8B H 0.1361 0.9360 0.5645 0.070 Uiso 1 1 calc R
C9 C 0.16814(16) 0.7521(5) 0.5440(3) 0.0709(14) Uani 1 1 d .
H9A H 0.1710 0.6597 0.5675 0.085 Uiso 1 1 calc R
H9B H 0.1551 0.7423 0.4871 0.085 Uiso 1 1 calc R
C10 C 0.21807(17) 0.8196(5) 0.5578(3) 0.0790(15) Uani 1 1 d .
H10A H 0.2292 0.8374 0.6144 0.095 Uiso 1 1 calc R
H10B H 0.2150 0.9090 0.5306 0.095 Uiso 1 1 calc R
C11 C 0.25656(17) 0.7344(5) 0.5296(3) 0.0812(15) Uani 1 1 d .
H11A H 0.2452 0.7144 0.4732 0.097 Uiso 1 1 calc R
H11B H 0.2605 0.6461 0.5579 0.097 Uiso 1 1 calc R
C12 C 0.30589(17) 0.8056(5) 0.5419(3) 0.0884(16) Uani 1 1 d .
H12A H 0.3019 0.8926 0.5123 0.106 Uiso 1 1 calc R
H12B H 0.3165 0.8286 0.5980 0.106 Uiso 1 1 calc R
C13 C 0.34557(18) 0.7220(5) 0.5170(3) 0.0873(16) Uani 1 1 d .
H13A H 0.3504 0.6365 0.5479 0.105 Uiso 1 1 calc R
H13B H 0.3346 0.6964 0.4613 0.105 Uiso 1 1 calc R
C14 C 0.39397(18) 0.7956(5) 0.5270(3) 0.0905(17) Uani 1 1 d .
H14A H 0.4050 0.8204 0.5828 0.109 Uiso 1 1 calc R
H14B H 0.3889 0.8817 0.4967 0.109 Uiso 1 1 calc R
C15 C 0.43425(18) 0.7143(5) 0.5016(3) 0.0881(16) Uani 1 1 d .
H15A H 0.4398 0.6291 0.5327 0.106 Uiso 1 1 calc R
H15B H 0.4230 0.6878 0.4461 0.106 Uiso 1 1 calc R
C16 C 0.48204(18) 0.7887(5) 0.5101(3) 0.0906(17) Uani 1 1 d .
H16A H 0.4765 0.8731 0.4783 0.109 Uiso 1 1 calc R
H16B H 0.4928 0.8169 0.5654 0.109 Uiso 1 1 calc R
C17 C 0.52252(18) 0.7091(5) 0.4867(3) 0.0922(17) Uani 1 1 d .
H17A H 0.5117 0.6807 0.4314 0.111 Uiso 1 1 calc R
H17B H 0.5281 0.6249 0.5187 0.111 Uiso 1 1 calc R
C18 C 0.57025(18) 0.7833(5) 0.4949(3) 0.0892(16) Uani 1 1 d .
H18A H 0.5810 0.8127 0.5499 0.107 Uiso 1 1 calc R
H18B H 0.5648 0.8669 0.4623 0.107 Uiso 1 1 calc R
C19 C 0.61109(18) 0.7016(5) 0.4720(3) 0.0911(17) Uani 1 1 d .
H19A H 0.6161 0.6171 0.5038 0.109 Uiso 1 1 calc R
H19B H 0.6007 0.6738 0.4166 0.109 Uiso 1 1 calc R
C20 C 0.65872(19) 0.7750(5) 0.4817(3) 0.0932(17) Uani 1 1 d .
H20A H 0.6686 0.8059 0.5367 0.112 Uiso 1 1 calc R
H20B H 0.6540 0.8576 0.4483 0.112 Uiso 1 1 calc R
C21 C 0.69977(19) 0.6912(5) 0.4616(3) 0.0989(18) Uani 1 1 d .
H21A H 0.6897 0.6604 0.4067 0.119 Uiso 1 1 calc R
H21B H 0.7042 0.6084 0.4949 0.119 Uiso 1 1 calc R
C22 C 0.7485(2) 0.7627(6) 0.4712(4) 0.1062(19) Uani 1 1 d .
H22A H 0.7574 0.8005 0.5248 0.127 Uiso 1 1 calc R
H22B H 0.7448 0.8407 0.4344 0.127 Uiso 1 1 calc R
C23 C 0.7903(2) 0.6721(6) 0.4572(4) 0.132(2) Uani 1 1 d .
H23A H 0.7853 0.6495 0.4015 0.198 Uiso 1 1 calc R
H23B H 0.7915 0.5877 0.4877 0.198 Uiso 1 1 calc R
H23C H 0.8206 0.7217 0.4735 0.198 Uiso 1 1 calc R
C24 C 0.1199(2) 0.3304(7) 0.7760(4) 0.119(2) Uani 1 1 d .
H24A H 0.1399 0.4139 0.7831 0.143 Uiso 1 1 calc R
H24B H 0.1180 0.2979 0.8288 0.143 Uiso 1 1 calc R
C25 C 0.1450(3) 0.2255(8) 0.7400(4) 0.131(2) Uani 1 1 d .
H25A H 0.1487 0.2596 0.6884 0.157 Uiso 1 1 calc R
H25B H 0.1245 0.1429 0.7307 0.157 Uiso 1 1 calc R
C26 C 0.1938(3) 0.1844(9) 0.7865(5) 0.157(3) Uani 1 1 d .
H26A H 0.2130 0.2690 0.7983 0.188 Uiso 1 1 calc R
H26B H 0.1892 0.1477 0.8371 0.188 Uiso 1 1 calc R
C27 C 0.2211(3) 0.0913(10) 0.7565(5) 0.176(4) Uani 1 1 d .
H27A H 0.2232 0.1246 0.7039 0.211 Uiso 1 1 calc R
H27B H 0.2028 0.0048 0.7486 0.211 Uiso 1 1 calc R
C28 C 0.2733(4) 0.0541(11) 0.8000(6) 0.196(4) Uani 1 1 d .
H28A H 0.2805 0.1072 0.8492 0.235 Uiso 1 1 calc R
H28B H 0.2734 -0.0436 0.8147 0.235 Uiso 1 1 calc R
C29 C 0.3114(5) 0.0743(11) 0.7623(6) 0.189(4) Uani 1 1 d .
H29A H 0.3101 0.1725 0.7483 0.227 Uiso 1 1 calc R
H29B H 0.3022 0.0239 0.7123 0.227 Uiso 1 1 calc R
C30 C 0.3606(5) 0.0454(11) 0.7903(6) 0.182(4) Uani 1 1 d .
H30A H 0.3617 -0.0525 0.8048 0.218 Uiso 1 1 calc R
H30B H 0.3696 0.0964 0.8401 0.218 Uiso 1 1 calc R
C31 C 0.3997(5) 0.0642(11) 0.7531(7) 0.198(5) Uani 1 1 d .
H31A H 0.3908 0.0087 0.7048 0.238 Uiso 1 1 calc R
H31B H 0.3965 0.1605 0.7354 0.238 Uiso 1 1 calc R
C32 C 0.4489(5) 0.0451(12) 0.7768(7) 0.189(5) Uani 1 1 d .
H32A H 0.4522 -0.0509 0.7950 0.227 Uiso 1 1 calc R
H32B H 0.4580 0.1016 0.8246 0.227 Uiso 1 1 calc R
C33 C 0.4871(6) 0.0635(12) 0.7381(7) 0.199(5) Uani 1 1 d .
H33A H 0.4840 0.1601 0.7210 0.239 Uiso 1 1 calc R
H33B H 0.4773 0.0089 0.6897 0.239 Uiso 1 1 calc R
C34 C 0.5375(6) 0.0428(12) 0.7601(7) 0.192(5) Uani 1 1 d .
H34A H 0.5468 0.0924 0.8103 0.231 Uiso 1 1 calc R
H34B H 0.5405 -0.0554 0.7740 0.231 Uiso 1 1 calc R
C35 C 0.5757(6) 0.0662(13) 0.7240(8) 0.207(6) Uani 1 1 d .
H35A H 0.5729 0.1644 0.7102 0.249 Uiso 1 1 calc R
H35B H 0.5665 0.0166 0.6737 0.249 Uiso 1 1 calc R
C36 C 0.6256(6) 0.0448(13) 0.7467(8) 0.207(6) Uani 1 1 d .
H36A H 0.6292 -0.0540 0.7589 0.248 Uiso 1 1 calc R
H36B H 0.6354 0.0926 0.7975 0.248 Uiso 1 1 calc R
C37 C 0.6623(6) 0.0747(13) 0.7063(8) 0.213(6) Uani 1 1 d .
H37A H 0.6539 0.0228 0.6567 0.255 Uiso 1 1 calc R
H37B H 0.6581 0.1725 0.6917 0.255 Uiso 1 1 calc R
C38 C 0.7113(6) 0.0563(13) 0.7334(8) 0.226(6) Uani 1 1 d .
H38A H 0.7158 -0.0415 0.7476 0.271 Uiso 1 1 calc R
H38B H 0.7200 0.1081 0.7830 0.271 Uiso 1 1 calc R
C39 C 0.7481(4) 0.0889(11) 0.6899(7) 0.222(5) Uani 1 1 d .
H39A H 0.7461 0.1860 0.6758 0.333 Uiso 1 1 calc R
H39B H 0.7431 0.0334 0.6423 0.333 Uiso 1 1 calc R
H39C H 0.7798 0.0693 0.7224 0.333 Uiso 1 1 calc R

loop_
_atom_site_aniso_label
_atom_site_aniso_U_11
_atom_site_aniso_U_22
_atom_site_aniso_U_33
_atom_site_aniso_U_23
_atom_site_aniso_U_13
_atom_site_aniso_U_12
Cl1 0.1010(11) 0.0982(10) 0.0776(10) -0.0193(8) 0.0343(8) -0.0173(8)
Cl2 0.230(2) 0.1133(13) 0.0578(9) 0.0161(9) 0.0435(11) 0.0314(12)
N1 0.063(3) 0.069(3) 0.032(2) -0.004(2) 0.0140(19) 0.009(2)
N2 0.088(3) 0.065(3) 0.057(3) 0.001(3) 0.008(3) -0.002(2)
O1 0.083(3) 0.111(3) 0.073(2) 0.002(2) 0.007(2) -0.012(2)
O2 0.131(3) 0.116(3) 0.144(4) -0.001(3) 0.016(3) 0.018(2)
C1 0.069(3) 0.065(4) 0.050(3) -0.002(3) 0.019(3) -0.008(2)
C2 0.076(4) 0.062(4) 0.052(3) 0.002(3) 0.016(3) -0.006(3)
C3 0.083(4) 0.081(4) 0.058(3) -0.001(3) 0.022(3) -0.002(3)
C4 0.089(4) 0.085(4) 0.045(3) 0.010(3) 0.016(3) 0.008(3)
C5 0.081(4) 0.087(4) 0.054(3) -0.003(3) 0.030(3) 0.008(3)
C7 0.106(4) 0.083(4) 0.095(4) 0.010(3) 0.013(3) -0.023(3)
C6 0.169(6) 0.111(5) 0.067(4) -0.005(4) 0.060(4) -0.017(4)
C8 0.063(3) 0.061(3) 0.056(3) -0.003(2) 0.021(3) -0.002(2)
C9 0.067(3) 0.083(4) 0.069(3) -0.003(3) 0.028(3) -0.002(3)
C10 0.068(4) 0.083(4) 0.094(4) -0.006(3) 0.033(3) 0.000(3)
C11 0.067(4) 0.087(4) 0.098(4) -0.003(3) 0.036(3) -0.004(3)
C12 0.069(4) 0.092(4) 0.109(5) -0.008(3) 0.030(3) 0.000(3)
C13 0.069(4) 0.090(4) 0.112(5) -0.005(3) 0.039(3) -0.006(3)
C14 0.071(4) 0.088(4) 0.118(5) -0.009(3) 0.033(3) -0.002(3)
C15 0.070(4) 0.085(4) 0.116(5) -0.008(3) 0.034(3) -0.004(3)
C16 0.068(4) 0.087(4) 0.121(5) -0.008(3) 0.030(3) -0.001(3)
C17 0.073(4) 0.093(4) 0.119(5) -0.008(3) 0.038(3) -0.006(3)
C18 0.067(4) 0.087(4) 0.117(5) -0.007(3) 0.027(3) -0.005(3)
C19 0.072(4) 0.086(4) 0.120(5) -0.010(3) 0.032(3) -0.007(3)
C20 0.076(4) 0.091(4) 0.117(5) -0.004(3) 0.030(4) -0.005(3)
C21 0.077(4) 0.099(4) 0.126(5) -0.007(4) 0.034(4) -0.006(4)
C22 0.082(4) 0.110(5) 0.130(5) -0.004(4) 0.030(4) -0.013(4)
C23 0.092(5) 0.152(6) 0.165(7) -0.012(5) 0.056(4) 0.005(4)
C24 0.108(6) 0.122(6) 0.118(6) -0.001(4) 0.007(5) -0.008(4)
C25 0.104(6) 0.156(7) 0.139(7) -0.019(5) 0.038(5) 0.002(5)
C26 0.128(7) 0.180(8) 0.151(8) -0.007(6) 0.006(6) 0.025(6)
C27 0.138(8) 0.210(10) 0.170(9) -0.014(7) 0.013(7) 0.034(7)
C28 0.159(11) 0.249(11) 0.167(10) 0.003(8) 0.005(8) 0.043(9)
C29 0.152(11) 0.230(10) 0.171(11) 0.011(8) 0.004(9) 0.019(9)
C30 0.153(11) 0.227(10) 0.156(10) 0.006(7) 0.013(8) 0.047(9)
C31 0.170(13) 0.241(11) 0.165(11) 0.017(8) -0.005(9) 0.032(10)
C32 0.174(13) 0.230(10) 0.157(11) 0.014(8) 0.019(9) 0.039(9)
C33 0.189(15) 0.238(11) 0.154(11) 0.029(8) 0.004(10) 0.024(10)
C34 0.193(15) 0.227(10) 0.151(11) 0.023(8) 0.026(10) 0.033(10)
C35 0.206(17) 0.245(11) 0.156(12) 0.033(9) 0.006(11) 0.022(11)
C36 0.218(18) 0.237(11) 0.157(12) 0.024(9) 0.022(11) 0.026(11)
C37 0.217(18) 0.242(11) 0.162(13) 0.037(9) 0.003(11) 0.015(11)
C38 0.239(18) 0.250(12) 0.179(13) 0.035(9) 0.027(12) 0.024(12)
C39 0.210(12) 0.248(11) 0.203(12) 0.038(9) 0.035(9) -0.003(9)

loop_
_atom_type_symbol
_atom_type_description
_atom_type_scat_dispersion_real
_atom_type_scat_dispersion_imag
_atom_type_scat_source
C C 0.0033 0.0016 'International Tables Vol C Tables 4.2.6.8 and 6.1.1.4'
H H 0.0000 0.0000 'International Tables Vol C Tables 4.2.6.8 and 6.1.1.4'
O O 0.0106 0.0060 'International Tables Vol C Tables 4.2.6.8 and 6.1.1.4'
N N 0.0061 0.0033 'International Tables Vol C Tables 4.2.6.8 and 6.1.1.4'
Cl Cl 0.1484 0.1585 'International Tables Vol C Tables 4.2.6.8 and 6.1.1.4'

loop_
_geom_angle_atom_site_label_1
_geom_angle_atom_site_label_2
_geom_angle_atom_site_label_3
_geom_angle
C5 N1 C1 111.4(4)
C5 N1 C8 107.6(3)
C1 N1 C8 114.0(3)
C5 N1 C4 107.1(3)
C1 N1 C4 106.5(3)
C8 N1 C4 110.1(3)
C6 N2 C24 104.7(5)
C6 N2 C7 108.4(4)
C24 N2 C7 109.1(4)
C6 N2 C3 110.5(4)
C24 N2 C3 116.2(5)
C7 N2 C3 107.7(4)
C2 O1 H1 109.5
H2C O2 H2D 108.7
N1 C1 C2 115.8(3)
N1 C1 H1A 108.3
C2 C1 H1A 108.3
N1 C1 H1B 108.3
C2 C1 H1B 108.3
H1A C1 H1B 107.4
O1 C2 C3 109.3(4)
O1 C2 C1 111.3(4)
C3 C2 C1 103.6(4)
O1 C2 H2 110.8
C3 C2 H2 110.8
C1 C2 H2 110.8
N2 C3 C2 116.2(4)
N2 C3 H3A 108.2
C2 C3 H3A 108.2
N2 C3 H3B 108.2
C2 C3 H3B 108.2
H3A C3 H3B 107.4
N1 C4 H4A 109.5
N1 C4 H4B 109.5
H4A C4 H4B 109.5
N1 C4 H4C 109.5
H4A C4 H4C 109.5
H4B C4 H4C 109.5
N1 C5 H5A 109.5
N1 C5 H5B 109.5
H5A C5 H5B 109.5
N1 C5 H5C 109.5
H5A C5 H5C 109.5
H5B C5 H5C 109.5
N2 C7 H7A 109.5
N2 C7 H7B 109.5
H7A C7 H7B 109.5
N2 C7 H7C 109.5
H7A C7 H7C 109.5
H7B C7 H7C 109.5
N2 C6 H6A 109.5
N2 C6 H6B 109.5
H6A C6 H6B 109.5
N2 C6 H6C 109.5
H6A C6 H6C 109.5
H6B C6 H6C 109.5
N1 C8 C9 115.5(3)
N1 C8 H8A 108.4
C9 C8 H8A 108.4
N1 C8 H8B 108.4
C9 C8 H8B 108.4
H8A C8 H8B 107.5
C10 C9 C8 110.4(4)
C10 C9 H9A 109.6
C8 C9 H9A 109.6
C10 C9 H9B 109.6
C8 C9 H9B 109.6
H9A C9 H9B 108.1
C9 C10 C11 114.7(4)
C9 C10 H10A 108.6
C11 C10 H10A 108.6
C9 C10 H10B 108.6
C11 C10 H10B 108.6
H10A C10 H10B 107.6
C10 C11 C12 113.8(4)
C10 C11 H11A 108.8
C12 C11 H11A 108.8
C10 C11 H11B 108.8
C12 C11 H11B 108.8
H11A C11 H11B 107.7
C13 C12 C11 115.3(4)
C13 C12 H12A 108.4
C11 C12 H12A 108.4
C13 C12 H12B 108.4
C11 C12 H12B 108.4
H12A C12 H12B 107.5
C14 C13 C12 114.8(4)
C14 C13 H13A 108.6
C12 C13 H13A 108.6
C14 C13 H13B 108.6
C12 C13 H13B 108.6
H13A C13 H13B 107.5
C13 C14 C15 115.8(4)
C13 C14 H14A 108.3
C15 C14 H14A 108.3
C13 C14 H14B 108.3
C15 C14 H14B 108.3
H14A C14 H14B 107.4
C16 C15 C14 115.7(4)
C16 C15 H15A 108.4
C14 C15 H15A 108.4
C16 C15 H15B 108.4
C14 C15 H15B 108.4
H15A C15 H15B 107.4
C17 C16 C15 116.4(5)
C17 C16 H16A 108.2
C15 C16 H16A 108.2
C17 C16 H16B 108.2
C15 C16 H16B 108.2
H16A C16 H16B 107.3
C16 C17 C18 116.6(5)
C16 C17 H17A 108.2
C18 C17 H17A 108.2
C16 C17 H17B 108.2
C18 C17 H17B 108.2
H17A C17 H17B 107.3
C17 C18 C19 116.2(4)
C17 C18 H18A 108.2
C19 C18 H18A 108.2
C17 C18 H18B 108.2
C19 C18 H18B 108.2
H18A C18 H18B 107.4
C20 C19 C18 116.0(5)
C20 C19 H19A 108.3
C18 C19 H19A 108.3
C20 C19 H19B 108.3
C18 C19 H19B 108.3
H19A C19 H19B 107.4
C19 C20 C21 115.7(5)
C19 C20 H20A 108.4
C21 C20 H20A 108.4
C19 C20 H20B 108.4
C21 C20 H20B 108.4
H20A C20 H20B 107.4
C20 C21 C22 116.9(5)
C20 C21 H21A 108.1
C22 C21 H21A 108.1
C20 C21 H21B 108.1
C22 C21 H21B 108.1
H21A C21 H21B 107.3
C21 C22 C23 115.7(5)
C21 C22 H22A 108.3
C23 C22 H22A 108.3
C21 C22 H22B 108.3
C23 C22 H22B 108.3
H22A C22 H22B 107.4
C22 C23 H23A 109.5
C22 C23 H23B 109.5
H23A C23 H23B 109.5
C22 C23 H23C 109.5
H23A C23 H23C 109.5
H23B C23 H23C 109.5
C25 C24 N2 117.6(6)
C25 C24 H24A 107.9
N2 C24 H24A 107.9
C25 C24 H24B 107.9
N2 C24 H24B 107.9
H24A C24 H24B 107.2
C24 C25 C26 115.7(7)
C24 C25 H25A 108.4
C26 C25 H25A 108.4
C24 C25 H25B 108.4
C26 C25 H25B 108.4
H25A C25 H25B 107.4
C27 C26 C25 120.3(8)
C27 C26 H26A 107.2
C25 C26 H26A 107.2
C27 C26 H26B 107.2
C25 C26 H26B 107.2
H26A C26 H26B 106.9
C26 C27 C28 121.9(9)
C26 C27 H27A 106.9
C28 C27 H27A 106.9
C26 C27 H27B 106.9
C28 C27 H27B 106.9
H27A C27 H27B 106.7
C29 C28 C27 119.5(11)
C29 C28 H28A 107.5
C27 C28 H28A 107.5
C29 C28 H28B 107.5
C27 C28 H28B 107.5
H28A C28 H28B 107.0
C28 C29 C30 128.5(12)
C28 C29 H29A 105.2
C30 C29 H29A 105.2
C28 C29 H29B 105.2
C30 C29 H29B 105.2
H29A C29 H29B 105.9
C29 C30 C31 129.5(12)
C29 C30 H30A 104.9
C31 C30 H30A 104.9
C29 C30 H30B 104.9
C31 C30 H30B 104.9
H30A C30 H30B 105.8
C32 C31 C30 133.6(13)
C32 C31 H31A 103.8
C30 C31 H31A 103.8
C32 C31 H31B 103.8
C30 C31 H31B 103.8
H31A C31 H31B 105.4
C31 C32 C33 132.4(14)
C31 C32 H32A 104.1
C33 C32 H32A 104.1
C31 C32 H32B 104.1
C33 C32 H32B 104.1
H32A C32 H32B 105.5
C32 C33 C34 133.8(14)
C32 C33 H33A 103.8
C34 C33 H33A 103.8
C32 C33 H33B 103.8
C34 C33 H33B 103.8
H33A C33 H33B 105.4
C35 C34 C33 134.5(15)
C35 C34 H34A 103.6
C33 C34 H34A 103.6
C35 C34 H34B 103.6
C33 C34 H34B 103.6
H34A C34 H34B 105.3
C34 C35 C36 133.7(17)
C34 C35 H35A 103.8
C36 C35 H35A 103.8
C34 C35 H35B 103.8
C36 C35 H35B 103.8
H35A C35 H35B 105.4
C35 C36 C37 129.7(17)
C35 C36 H36A 104.9
C37 C36 H36A 104.9
C35 C36 H36B 104.9
C37 C36 H36B 104.9
H36A C36 H36B 105.8
C38 C37 C36 126.9(18)
C38 C37 H37A 105.6
C36 C37 H37A 105.6
C38 C37 H37B 105.6
C36 C37 H37B 105.6
H37A C37 H37B 106.1
C37 C38 C39 125.3(16)
C37 C38 H38A 106.0
C39 C38 H38A 106.0
C37 C38 H38B 106.0
C39 C38 H38B 106.0
H38A C38 H38B 106.3
C38 C39 H39A 109.5
C38 C39 H39B 109.5
H39A C39 H39B 109.5
C38 C39 H39C 109.5
H39A C39 H39C 109.5
H39B C39 H39C 109.5

loop_
_geom_bond_atom_site_label_1
_geom_bond_atom_site_label_2
_geom_bond_distance
N1 C5 1.486(5)
N1 C1 1.506(5)
N1 C8 1.509(5)
N1 C4 1.512(5)
N2 C6 1.473(6)
N2 C24 1.473(6)
N2 C7 1.502(5)
N2 C3 1.508(5)
O1 C2 1.422(4)
O1 H1 0.8200
O2 H2C 0.8499
O2 H2D 0.8499
C1 C2 1.540(5)
C1 H1A 0.9700
C1 H1B 0.9700
C2 C3 1.523(5)
C2 H2 0.9800
C3 H3A 0.9700
C3 H3B 0.9700
C4 H4A 0.9600
C4 H4B 0.9600
C4 H4C 0.9600
C5 H5A 0.9600
C5 H5B 0.9600
C5 H5C 0.9600
C7 H7A 0.9600
C7 H7B 0.9600
C7 H7C 0.9600
C6 H6A 0.9600
C6 H6B 0.9600
C6 H6C 0.9600
C8 C9 1.516(5)
C8 H8A 0.9700
C8 H8B 0.9700
C9 C10 1.511(5)
C9 H9A 0.9700
C9 H9B 0.9700
C10 C11 1.511(6)
C10 H10A 0.9700
C10 H10B 0.9700
C11 C12 1.513(5)
C11 H11A 0.9700
C11 H11B 0.9700
C12 C13 1.504(6)
C12 H12A 0.9700
C12 H12B 0.9700
C13 C14 1.503(6)
C13 H13A 0.9700
C13 H13B 0.9700
C14 C15 1.510(6)
C14 H14A 0.9700
C14 H14B 0.9700
C15 C16 1.494(6)
C15 H15A 0.9700
C15 H15B 0.9700
C16 C17 1.491(6)
C16 H16A 0.9700
C16 H16B 0.9700
C17 C18 1.492(6)
C17 H17A 0.9700
C17 H17B 0.9700
C18 C19 1.505(6)
C18 H18A 0.9700
C18 H18B 0.9700
C19 C20 1.484(6)
C19 H19A 0.9700
C19 H19B 0.9700
C20 C21 1.501(6)
C20 H20A 0.9700
C20 H20B 0.9700
C21 C22 1.503(6)
C21 H21A 0.9700
C21 H21B 0.9700
C22 C23 1.517(6)
C22 H22A 0.9700
C22 H22B 0.9700
C23 H23A 0.9600
C23 H23B 0.9600
C23 H23C 0.9600
C24 C25 1.439(7)
C24 H24A 0.9700
C24 H24B 0.9700
C25 C26 1.478(8)
C25 H25A 0.9700
C25 H25B 0.9700
C26 C27 1.349(8)
C26 H26A 0.9700
C26 H26B 0.9700
C27 C28 1.532(10)
C27 H27A 0.9700
C27 H27B 0.9700
C28 C29 1.374(11)
C28 H28A 0.9700
C28 H28B 0.9700
C29 C30 1.383(11)
C29 H29A 0.9700
C29 H29B 0.9700
C30 C31 1.392(12)
C30 H30A 0.9700
C30 H30B 0.9700
C31 C32 1.362(12)
C31 H31A 0.9700
C31 H31B 0.9700
C32 C33 1.386(12)
C32 H32A 0.9700
C32 H32B 0.9700
C33 C34 1.392(12)
C33 H33A 0.9700
C33 H33B 0.9700
C34 C35 1.366(13)
C34 H34A 0.9700
C34 H34B 0.9700
C35 C36 1.381(13)
C35 H35A 0.9700
C35 H35B 0.9700
C36 C37 1.386(14)
C36 H36A 0.9700
C36 H36B 0.9700
C37 C38 1.363(13)
C37 H37A 0.9700
C37 H37B 0.9700
C38 C39 1.430(12)
C38 H38A 0.9700
C38 H38B 0.9700
C39 H39A 0.9600
C39 H39B 0.9600
C39 H39C 0.9600

loop_
_geom_torsion_atom_site_label_1
_geom_torsion_atom_site_label_2
_geom_torsion_atom_site_label_3
_geom_torsion_atom_site_label_4
_geom_torsion
C5 N1 C1 C2 -52.8(5)
C8 N1 C1 C2 69.2(5)
C4 N1 C1 C2 -169.2(4)
N1 C1 C2 O1 -66.5(5)
N1 C1 C2 C3 176.2(4)
C6 N2 C3 C2 43.2(6)
C24 N2 C3 C2 -75.9(6)
C7 N2 C3 C2 161.4(4)
O1 C2 C3 N2 63.0(5)
C1 C2 C3 N2 -178.2(4)
C5 N1 C8 C9 175.9(4)
C1 N1 C8 C9 51.9(5)
C4 N1 C8 C9 -67.7(5)
N1 C8 C9 C10 169.9(3)
C8 C9 C10 C11 175.1(4)
C9 C10 C11 C12 178.4(4)
C10 C11 C12 C13 178.1(4)
C11 C12 C13 C14 178.1(4)
C12 C13 C14 C15 -179.4(5)
C13 C14 C15 C16 178.8(4)
C14 C15 C16 C17 178.9(5)
C15 C16 C17 C18 179.8(4)
C16 C17 C18 C19 179.3(5)
C17 C18 C19 C20 -178.9(5)
C18 C19 C20 C21 177.9(5)
C19 C20 C21 C22 -179.8(5)
C20 C21 C22 C23 175.1(5)
C6 N2 C24 C25 170.4(6)
C7 N2 C24 C25 54.6(7)
C3 N2 C24 C25 -67.4(7)
N2 C24 C25 C26 -177.2(6)
C24 C25 C26 C27 -177.2(9)
C25 C26 C27 C28 175.4(8)
C26 C27 C28 C29 -121.8(13)
C27 C28 C29 C30 -178.7(9)
C28 C29 C30 C31 179.6(13)
C29 C30 C31 C32 176.5(11)
C30 C31 C32 C33 179.3(14)
C31 C32 C33 C34 -178.7(12)
C32 C33 C34 C35 -176.5(16)
C33 C34 C35 C36 -179.9(13)
C34 C35 C36 C37 -178.5(16)
C35 C36 C37 C38 177.1(13)
C36 C37 C38 C39 -179.8(14)
